data_4071931
loop_
_publ_author_name
'Pad\<elkov\'a, Zde\<nka'
'Nechaev, Mikhail S.'
'\<Cerno\<sek, Zden\<ek'
'Brus, Ji\<r\'i'
'R\%u\<zi\<cka, Ale\<s'

_publ_section_title
;
 Solvent-Controlled Ring Size in Double C,N-Chelated Stannoxanes&#x22A5;
;
_journal_issue 20
_journal_name_full Organometallics
_journal_page_first 5303
_journal_paper_doi 10.1021/om800476r
_journal_volume 27
_journal_year 2008
_chemical_formula_moiety 'C72 H96 N8 O4 Sn4'
_chemical_formula_sum 'C72 H96 N8 O4 Sn4'
_chemical_formula_weight 1612.33
_chemical_name_systematic
; 
 ? 
;
_space_group_IT_number 15
_symmetry_cell_setting monoclinic
_symmetry_space_group_name_Hall '-C 2yc'
_symmetry_space_group_name_H-M 'C 1 2/c 1'
_atom_sites_solution_hydrogens geom
_atom_sites_solution_primary direct
_atom_sites_solution_secondary difmap
_audit_creation_method SHELXL-97
_cell_angle_alpha 90.00
_cell_angle_beta 100.51(3)
_cell_angle_gamma 90.00
_cell_formula_units_Z 8
_cell_length_a 18.4351(2)
_cell_length_b 20.4054(2)
_cell_length_c 45.0092(6)
_cell_measurement_reflns_used 87129
_cell_measurement_temperature 150(1)
_cell_measurement_theta_max 27.5
_cell_measurement_theta_min 1
_cell_volume 16647.3(17)
_computing_cell_refinement 'COLLECT and DENZO'
_computing_data_collection 'COLLECT (Hooft, 1998) and DENZO (Otwinowski & Minor, 1997)'
_computing_data_reduction 'COLLECT and DENZO'
_computing_molecular_graphics 'PLATON (Spek, 2003)'
_computing_publication_material 'SHELXL-97 (Sheldrick, 1997)'
_computing_structure_refinement 'SHELXL-97 (Sheldrick, 1997)'
_computing_structure_solution 'SIR92 (Altomare et al., 1994)'
_diffrn_ambient_temperature 150(1)
_diffrn_detector_area_resol_mean 9.091
_diffrn_measured_fraction_theta_full 0.989
_diffrn_measured_fraction_theta_max 0.989
_diffrn_measurement_device_type 'Bruker Nonius KappaCCD area detector'
_diffrn_measurement_method '\f and \w scans to fill the Ewald sphere'
_diffrn_radiation_monochromator graphite
_diffrn_radiation_source 'fine-focus sealed tube'
_diffrn_radiation_type MoK\a
_diffrn_radiation_wavelength 0.71073
_diffrn_reflns_av_R_equivalents 0.1890
_diffrn_reflns_av_sigmaI/netI 0.1867
_diffrn_reflns_limit_h_max 23
_diffrn_reflns_limit_h_min -23
_diffrn_reflns_limit_k_max 26
_diffrn_reflns_limit_k_min -26
_diffrn_reflns_limit_l_max 52
_diffrn_reflns_limit_l_min -58
_diffrn_reflns_number 86815
_diffrn_reflns_theta_full 27.50
_diffrn_reflns_theta_max 27.50
_diffrn_reflns_theta_min 1.63
_exptl_absorpt_coefficient_mu 1.231
_exptl_absorpt_correction_T_max 0.937
_exptl_absorpt_correction_T_min 0.775
_exptl_absorpt_correction_type integration
_exptl_absorpt_process_details
;
Gaussian integration (Coppens, 1970)
;
_exptl_crystal_colour colourless
_exptl_crystal_density_diffrn 1.287
_exptl_crystal_density_method 'not measured'
_exptl_crystal_description plate
_exptl_crystal_F_000 6528
_exptl_crystal_size_max 0.399
_exptl_crystal_size_mid 0.344
_exptl_crystal_size_min 0.070
_refine_diff_density_max 1.526
_refine_diff_density_min -1.309
_refine_diff_density_rms 0.195
_refine_ls_extinction_method none
_refine_ls_goodness_of_fit_ref 1.074
_refine_ls_hydrogen_treatment constr
_refine_ls_matrix_type full
_refine_ls_number_parameters 793
_refine_ls_number_reflns 18917
_refine_ls_number_restraints 0
_refine_ls_restrained_S_all 1.074
_refine_ls_R_factor_all 0.1914
_refine_ls_R_factor_gt 0.0769
_refine_ls_shift/su_max 0.001
_refine_ls_shift/su_mean 0.000
_refine_ls_structure_factor_coef Fsqd
_refine_ls_weighting_details 'calc w=1/[\s^2^(Fo^2^)+(0.0601P)^2^+170.1585P] where P=(Fo^2^+2Fc^2^)/3'
_refine_ls_weighting_scheme calc
_refine_ls_wR_factor_gt 0.1403
_refine_ls_wR_factor_ref 0.1802
_reflns_number_gt 9661
_reflns_number_total 18917
_reflns_threshold_expression >2sigma(I)
_cod_data_source_file om800476r_si_002.cif
_cod_data_source_block shelxl
_cod_depositor_comments
;
The following automatic conversions were performed:

'_symmetry_cell_setting' value 'Monoclinic' changed to 'monoclinic'
according to /home/saulius/struct/CIF-dictionaries/cif_core.dic
dictionary named 'cif_core.dic' version 2.4.1 from 2010-06-29.

Automatic conversion script
Id: cif_fix_values 1715 2011-07-08 13:25:40Z adriana 
;
_cod_original_cell_volume 16646.9(3)
_cod_original_sg_symbol_H-M C2/c
_cod_database_code 4071931

loop_
_symmetry_equiv_pos_as_xyz
'x, y, z'
'-x, y, -z+1/2'
'x+1/2, y+1/2, z'
'-x+1/2, y+1/2, -z+1/2'
'-x, -y, -z'
'x, -y, z-1/2'
'-x+1/2, -y+1/2, -z'
'x+1/2, -y+1/2, z-1/2'

loop_
_atom_site_label
_atom_site_type_symbol
_atom_site_fract_x
_atom_site_fract_y
_atom_site_fract_z
_atom_site_U_iso_or_equiv
_atom_site_adp_type
_atom_site_occupancy
_atom_site_symmetry_multiplicity
_atom_site_calc_flag
_atom_site_refinement_flags
Sn1 Sn 0.31454(3) 0.48356(3) 0.161224(13) 0.02487(16) Uani 1 1 d .
Sn2 Sn 0.23292(3) 0.38612(3) 0.095415(13) 0.02404(16) Uani 1 1 d .
Sn4 Sn 0.17296(3) 0.58683(3) 0.117320(13) 0.02308(16) Uani 1 1 d .
Sn3 Sn 0.29080(3) 0.53832(3) 0.064498(13) 0.02153(15) Uani 1 1 d .
O2 O 0.2344(3) 0.4555(3) 0.06586(12) 0.0268(14) Uani 1 1 d .
O3 O 0.2503(3) 0.5953(3) 0.09175(13) 0.0253(14) Uani 1 1 d .
N6 N 0.3383(4) 0.4546(4) -0.02521(17) 0.0353(19) Uani 1 1 d .
N7 N 0.0885(4) 0.7822(4) 0.06649(17) 0.036(2) Uani 1 1 d .
N1 N 0.4480(4) 0.4288(4) 0.17531(17) 0.0334(19) Uani 1 1 d .
C37 C 0.4032(5) 0.5082(4) 0.07599(19) 0.026(2) Uani 1 1 d .
C10 C 0.2970(5) 0.4435(5) 0.2034(2) 0.031(2) Uani 1 1 d .
C67 C -0.0472(5) 0.5238(5) 0.0434(2) 0.037(2) Uani 1 1 d .
H67 H -0.0893 0.5135 0.0294 0.044 Uiso 1 1 calc R
O4 O 0.2191(3) 0.5305(3) 0.14997(12) 0.0296(14) Uani 1 1 d .
C64 C 0.0785(5) 0.5535(4) 0.08596(18) 0.024(2) Uani 1 1 d .
O1 O 0.3071(3) 0.4155(3) 0.13092(13) 0.0311(15) Uani 1 1 d .
C2 C 0.4692(5) 0.5422(5) 0.16163(19) 0.030(2) Uani 1 1 d .
C25 C 0.2941(6) 0.2436(4) 0.1332(2) 0.041(3) Uani 1 1 d .
H25A H 0.2642 0.2803 0.1367 0.049 Uiso 1 1 d R
H25B H 0.3413 0.2465 0.1464 0.049 Uiso 1 1 d R
C1 C 0.3952(5) 0.5602(4) 0.16161(19) 0.030(2) Uani 1 1 d .
C50 C 0.1842(5) 0.6554(5) -0.0133(2) 0.039(2) Uani 1 1 d .
H50 H 0.1604 0.6958 -0.0152 0.046 Uiso 1 1 calc R
N2 N 0.3210(6) 0.5882(4) 0.25200(18) 0.049(2) Uani 1 1 d .
C40 C 0.5508(6) 0.4692(5) 0.0858(2) 0.040(3) Uani 1 1 d .
H40 H 0.6001 0.4565 0.0890 0.048 Uiso 1 1 calc R
C65 C 0.0178(5) 0.5284(4) 0.09537(19) 0.025(2) Uani 1 1 d .
C28 C 0.1345(5) 0.3726(4) 0.1144(2) 0.035(2) Uani 1 1 d .
C59 C 0.1830(6) 0.7531(5) 0.1790(2) 0.044(3) Uani 1 1 d .
H59 H 0.1987 0.7585 0.1997 0.053 Uiso 1 1 calc R
C29 C 0.0668(5) 0.3648(4) 0.0953(2) 0.033(2) Uani 1 1 d .
C31 C 0.0123(7) 0.3399(5) 0.1387(3) 0.052(3) Uani 1 1 d .
H31 H -0.0290 0.3280 0.1466 0.062 Uiso 1 1 calc R
C71 C 0.0072(6) 0.6289(5) 0.1443(2) 0.043(3) Uani 1 1 d .
H71A H 0.0312 0.6646 0.1561 0.051 Uiso 1 1 d R
H71B H -0.0050 0.6418 0.1235 0.051 Uiso 1 1 d R
H71C H -0.0371 0.6176 0.1515 0.051 Uiso 1 1 d R
C7 C 0.4870(5) 0.4713(5) 0.1584(2) 0.035(2) Uani 1 1 d .
H7A H 0.4747 0.4602 0.1373 0.042 Uiso 1 1 d R
H7B H 0.5391 0.4661 0.1652 0.042 Uiso 1 1 d R
C41 C 0.4955(6) 0.4229(5) 0.0783(2) 0.040(3) Uani 1 1 d .
H41 H 0.5075 0.3790 0.0764 0.048 Uiso 1 1 calc R
C19 C 0.2870(5) 0.3002(4) 0.0820(2) 0.029(2) Uani 1 1 d .
C3 C 0.5220(6) 0.5899(5) 0.1649(2) 0.041(3) Uani 1 1 d .
H3 H 0.5710 0.5785 0.1654 0.049 Uiso 1 1 calc R
C47 C 0.2525(5) 0.5329(4) -0.00687(19) 0.027(2) Uani 1 1 d .
C38 C 0.4598(5) 0.5539(4) 0.08410(18) 0.026(2) Uani 1 1 d .
C20 C 0.3044(5) 0.2453(4) 0.1006(2) 0.033(2) Uani 1 1 d .
N4 N 0.1221(4) 0.3456(3) 0.05090(16) 0.0273(18) Uani 1 1 d .
C6 C 0.3773(5) 0.6251(5) 0.16365(19) 0.032(2) Uani 1 1 d .
H6 H 0.3284 0.6370 0.1630 0.038 Uiso 1 1 calc R
C23 C 0.3322(5) 0.2444(5) 0.0419(2) 0.040(3) Uani 1 1 d .
H23 H 0.3413 0.2436 0.0222 0.048 Uiso 1 1 calc R
C43 C 0.4382(5) 0.6244(4) 0.0885(2) 0.031(2) Uani 1 1 d .
H43A H 0.4804 0.6520 0.0886 0.037 Uiso 1 1 d R
H43B H 0.4220 0.6281 0.1075 0.037 Uiso 1 1 d R
C46 C 0.2475(5) 0.5691(4) 0.01878(19) 0.026(2) Uani 1 1 d .
C17 C 0.3997(7) 0.5800(6) 0.2526(3) 0.067(4) Uani 1 1 d .
H17A H 0.4276 0.6020 0.2698 0.081 Uiso 1 1 d R
H17B H 0.4104 0.5339 0.2539 0.081 Uiso 1 1 d R
H17C H 0.4127 0.5973 0.2344 0.081 Uiso 1 1 d R
C8 C 0.4519(6) 0.3614(5) 0.1653(2) 0.047(3) Uani 1 1 d .
H8A H 0.4259 0.3323 0.1764 0.057 Uiso 1 1 d R
H8B H 0.4305 0.3592 0.1442 0.057 Uiso 1 1 d R
H8C H 0.5028 0.3488 0.1681 0.057 Uiso 1 1 d R
C68 C 0.0137(5) 0.5483(4) 0.0340(2) 0.030(2) Uani 1 1 d .
H68 H 0.0130 0.5553 0.0136 0.036 Uiso 1 1 calc R
C53 C 0.4054(6) 0.4915(6) -0.0130(2) 0.050(3) Uani 1 1 d .
H53A H 0.3935 0.5371 -0.0120 0.059 Uiso 1 1 d R
H53B H 0.4251 0.4759 0.0071 0.059 Uiso 1 1 d R
H53C H 0.4414 0.4856 -0.0256 0.059 Uiso 1 1 d R
C60 C 0.1899(5) 0.6928(4) 0.1654(2) 0.032(2) Uani 1 1 d .
H60 H 0.2088 0.6573 0.1773 0.038 Uiso 1 1 calc R
C70 C 0.0218(5) 0.5168(5) 0.1284(2) 0.036(2) Uani 1 1 d .
H70A H 0.0499 0.4776 0.1338 0.043 Uiso 1 1 d R
H70B H -0.0271 0.5111 0.1325 0.043 Uiso 1 1 d R
C51 C 0.2136(5) 0.6301(4) 0.0151(2) 0.032(2) Uani 1 1 d .
H51 H 0.2103 0.6548 0.0322 0.039 Uiso 1 1 calc R
N5 N 0.3783(4) 0.6463(3) 0.06445(16) 0.0268(17) Uani 1 1 d .
C5 C 0.4306(6) 0.6726(5) 0.1666(2) 0.040(3) Uani 1 1 d .
H5 H 0.4174 0.7164 0.1679 0.048 Uiso 1 1 calc R
C21 C 0.3349(6) 0.1910(5) 0.0888(3) 0.051(3) Uani 1 1 d .
H21 H 0.3463 0.1541 0.1009 0.061 Uiso 1 1 calc R
C22 C 0.3486(6) 0.1902(5) 0.0604(3) 0.057(3) Uani 1 1 d .
H22 H 0.3691 0.1530 0.0533 0.068 Uiso 1 1 calc R
C42 C 0.4225(5) 0.4422(4) 0.0736(2) 0.029(2) Uani 1 1 d .
H42 H 0.3855 0.4109 0.0687 0.035 Uiso 1 1 calc R
C36 C 0.1117(6) 0.2736(4) 0.0491(2) 0.041(3) Uani 1 1 d .
H36A H 0.1078 0.2567 0.0686 0.049 Uiso 1 1 d R
H36B H 0.0673 0.2639 0.0350 0.049 Uiso 1 1 d R
H36C H 0.1530 0.2537 0.0423 0.049 Uiso 1 1 d R
C35 C 0.1276(6) 0.3711(5) 0.0207(2) 0.038(2) Uani 1 1 d .
H35A H 0.1346 0.4177 0.0216 0.046 Uiso 1 1 d R
H35B H 0.1688 0.3508 0.0142 0.046 Uiso 1 1 d R
H35C H 0.0831 0.3610 0.0068 0.046 Uiso 1 1 d R
C66 C -0.0454(5) 0.5142(4) 0.0746(2) 0.035(2) Uani 1 1 d .
H66 H -0.0869 0.4983 0.0813 0.043 Uiso 1 1 calc R
C48 C 0.2248(6) 0.5590(5) -0.0354(2) 0.039(3) Uani 1 1 d .
H48 H 0.2291 0.5351 -0.0526 0.047 Uiso 1 1 calc R
C58 C 0.1527(7) 0.8041(5) 0.1614(3) 0.061(4) Uani 1 1 d .
H58 H 0.1480 0.8448 0.1702 0.073 Uiso 1 1 calc R
C4 C 0.5029(6) 0.6565(5) 0.1676(2) 0.044(3) Uani 1 1 d .
H4 H 0.5391 0.6888 0.1699 0.053 Uiso 1 1 calc R
C9 C 0.4801(6) 0.4343(5) 0.2075(2) 0.043(3) Uani 1 1 d .
H9A H 0.4543 0.4063 0.2193 0.052 Uiso 1 1 d R
H9B H 0.5314 0.4225 0.2110 0.052 Uiso 1 1 d R
H9C H 0.4751 0.4790 0.2135 0.052 Uiso 1 1 d R
C34 C 0.0615(5) 0.3766(5) 0.0622(2) 0.039(2) Uani 1 1 d .
H34A H 0.0635 0.4230 0.0589 0.046 Uiso 1 1 d R
H34B H 0.0156 0.3596 0.0515 0.046 Uiso 1 1 d R
C15 C 0.2985(6) 0.3748(5) 0.2067(2) 0.041(3) Uani 1 1 d .
H15 H 0.3068 0.3487 0.1908 0.049 Uiso 1 1 calc R
C24 C 0.3022(5) 0.2994(4) 0.0527(2) 0.036(2) Uani 1 1 d .
H24 H 0.2921 0.3361 0.0405 0.043 Uiso 1 1 calc R
C30 C 0.0065(6) 0.3486(5) 0.1080(3) 0.048(3) Uani 1 1 d .
H30 H -0.0392 0.3434 0.0955 0.058 Uiso 1 1 calc R
C39 C 0.5324(5) 0.5346(5) 0.0885(2) 0.036(2) Uani 1 1 d .
H39 H 0.5696 0.5657 0.0933 0.044 Uiso 1 1 calc R
C44 C 0.4051(5) 0.6550(5) 0.0363(2) 0.036(2) Uani 1 1 d .
H44A H 0.3652 0.6686 0.0207 0.043 Uiso 1 1 d R
H44B H 0.4430 0.6879 0.0390 0.043 Uiso 1 1 d R
H44C H 0.4250 0.6144 0.0306 0.043 Uiso 1 1 d R
C33 C 0.1394(6) 0.3647(5) 0.1458(2) 0.043(3) Uani 1 1 d .
H33 H 0.1845 0.3704 0.1586 0.052 Uiso 1 1 calc R
C56 C 0.1390(6) 0.7374(5) 0.1168(2) 0.045(3) Uani 1 1 d .
C26 C 0.1830(7) 0.1791(6) 0.1234(3) 0.066(4) Uani 1 1 d .
H26A H 0.1591 0.1401 0.1286 0.079 Uiso 1 1 d R
H26B H 0.1554 0.2168 0.1276 0.079 Uiso 1 1 d R
H26C H 0.1857 0.1783 0.1023 0.079 Uiso 1 1 d R
C45 C 0.3482(5) 0.7073(4) 0.0735(2) 0.038(2) Uani 1 1 d .
H45A H 0.3089 0.7222 0.0580 0.046 Uiso 1 1 d R
H45B H 0.3297 0.7005 0.0919 0.046 Uiso 1 1 d R
H45C H 0.3866 0.7397 0.0769 0.046 Uiso 1 1 d R
N8 N 0.0572(4) 0.5718(4) 0.14682(16) 0.0313(18) Uani 1 1 d .
C55 C 0.1693(5) 0.6848(4) 0.13492(19) 0.027(2) Uani 1 1 d .
C54 C 0.3572(7) 0.3867(5) -0.0269(3) 0.055(3) Uani 1 1 d .
H54A H 0.3134 0.3625 -0.0350 0.066 Uiso 1 1 d R
H54B H 0.3932 0.3808 -0.0396 0.066 Uiso 1 1 d R
H54C H 0.3769 0.3711 -0.0069 0.066 Uiso 1 1 d R
C61 C 0.1090(10) 0.7267(6) 0.0836(2) 0.096(6) Uani 1 1 d .
H61A H 0.1460 0.7038 0.0752 0.115 Uiso 1 1 d R
H61B H 0.0664 0.6992 0.0827 0.115 Uiso 1 1 d R
C52 C 0.2830(6) 0.4645(5) -0.0056(2) 0.038(2) Uani 1 1 d .
H52A H 0.3051 0.4550 0.0150 0.046 Uiso 1 1 d R
H52B H 0.2424 0.4353 -0.0120 0.046 Uiso 1 1 d R
C49 C 0.1911(6) 0.6197(5) -0.0385(2) 0.047(3) Uani 1 1 d .
H49 H 0.1730 0.6364 -0.0576 0.056 Uiso 1 1 calc R
C69 C 0.0768(5) 0.5630(4) 0.0549(2) 0.028(2) Uani 1 1 d .
H69 H 0.1182 0.5792 0.0483 0.033 Uiso 1 1 calc R
C72 C 0.0781(6) 0.5517(5) 0.1786(2) 0.045(3) Uani 1 1 d .
H72A H 0.1105 0.5145 0.1800 0.054 Uiso 1 1 d R
H72B H 0.1027 0.5871 0.1904 0.054 Uiso 1 1 d R
H72C H 0.0343 0.5400 0.1861 0.054 Uiso 1 1 d R
C11 C 0.2851(6) 0.4822(5) 0.2276(2) 0.042(3) Uani 1 1 d .
C12 C 0.2764(8) 0.4495(6) 0.2546(3) 0.070(4) Uani 1 1 d .
H12 H 0.2711 0.4747 0.2713 0.084 Uiso 1 1 calc R
N3 N 0.2564(6) 0.1849(4) 0.1416(2) 0.054(3) Uani 1 1 d .
C62 C 0.1562(8) 0.8131(7) 0.0597(4) 0.091(5) Uani 1 1 d .
H62A H 0.1450 0.8528 0.0483 0.110 Uiso 1 1 d R
H62B H 0.1881 0.8229 0.0785 0.110 Uiso 1 1 d R
H62C H 0.1803 0.7829 0.0483 0.110 Uiso 1 1 d R
C16 C 0.2794(6) 0.5546(5) 0.2260(2) 0.042(3) Uani 1 1 d .
H16A H 0.2961 0.5686 0.2080 0.051 Uiso 1 1 d R
H16B H 0.2281 0.5651 0.2244 0.051 Uiso 1 1 d R
C32 C 0.0786(7) 0.3486(5) 0.1576(3) 0.051(3) Uani 1 1 d .
H32 H 0.0822 0.3436 0.1784 0.061 Uiso 1 1 calc R
C57 C 0.1291(7) 0.7961(5) 0.1307(3) 0.062(4) Uani 1 1 d .
H57 H 0.1063 0.8308 0.1192 0.074 Uiso 1 1 calc R
C14 C 0.2879(7) 0.3458(5) 0.2331(3) 0.058(3) Uani 1 1 d .
H14 H 0.2891 0.3004 0.2347 0.069 Uiso 1 1 calc R
C63 C 0.0470(10) 0.7713(7) 0.0367(3) 0.105(6) Uani 1 1 d .
H63A H 0.0351 0.8122 0.0264 0.126 Uiso 1 1 d R
H63B H 0.0741 0.7442 0.0250 0.126 Uiso 1 1 d R
H63C H 0.0024 0.7494 0.0390 0.126 Uiso 1 1 d R
C27 C 0.2517(8) 0.1882(7) 0.1736(3) 0.085(5) Uani 1 1 d .
H27A H 0.2280 0.1501 0.1800 0.102 Uiso 1 1 d R
H27B H 0.2999 0.1928 0.1858 0.102 Uiso 1 1 d R
H27C H 0.2228 0.2264 0.1758 0.102 Uiso 1 1 d R
C18 C 0.3025(8) 0.6575(6) 0.2509(3) 0.075(4) Uani 1 1 d .
H18A H 0.2505 0.6620 0.2505 0.090 Uiso 1 1 d R
H18B H 0.3293 0.6788 0.2685 0.090 Uiso 1 1 d R
H18C H 0.3149 0.6774 0.2331 0.090 Uiso 1 1 d R
C13 C 0.2756(9) 0.3833(7) 0.2572(3) 0.085(5) Uani 1 1 d .
H13 H 0.2669 0.3636 0.2748 0.102 Uiso 1 1 calc R

loop_
_atom_site_aniso_label
_atom_site_aniso_U_11
_atom_site_aniso_U_22
_atom_site_aniso_U_33
_atom_site_aniso_U_23
_atom_site_aniso_U_13
_atom_site_aniso_U_12
Sn1 0.0318(4) 0.0217(3) 0.0200(3) 0.0016(2) 0.0017(3) -0.0003(3)
Sn2 0.0305(4) 0.0176(3) 0.0232(3) 0.0003(2) 0.0029(3) -0.0003(3)
Sn4 0.0283(4) 0.0202(3) 0.0200(3) -0.0007(2) 0.0023(3) 0.0010(3)
Sn3 0.0267(3) 0.0174(3) 0.0198(3) 0.0006(2) 0.0025(2) 0.0014(3)
O2 0.033(4) 0.020(3) 0.024(3) 0.003(3) -0.001(3) -0.004(3)
O3 0.029(3) 0.020(3) 0.028(3) -0.003(3) 0.007(3) -0.002(3)
N6 0.036(5) 0.038(5) 0.034(5) -0.004(4) 0.010(4) 0.004(4)
N7 0.038(5) 0.034(5) 0.032(5) 0.004(4) -0.001(4) 0.013(4)
N1 0.035(5) 0.031(5) 0.030(5) -0.001(3) -0.004(4) 0.001(4)
C37 0.027(5) 0.022(5) 0.030(5) 0.003(4) 0.008(4) 0.005(4)
C10 0.035(6) 0.034(6) 0.023(5) 0.008(4) 0.000(4) -0.003(4)
C67 0.025(5) 0.042(6) 0.039(6) -0.003(5) -0.007(4) 0.003(5)
O4 0.035(4) 0.034(4) 0.020(3) 0.006(3) 0.006(3) 0.007(3)
C64 0.031(5) 0.020(5) 0.019(5) -0.004(4) 0.001(4) -0.001(4)
O1 0.035(4) 0.026(3) 0.030(4) -0.006(3) 0.000(3) 0.004(3)
C2 0.033(6) 0.040(6) 0.016(5) 0.003(4) 0.003(4) -0.006(5)
C25 0.050(7) 0.025(5) 0.040(6) 0.006(4) -0.009(5) -0.006(5)
C1 0.044(6) 0.028(5) 0.018(5) 0.002(4) 0.005(4) -0.005(4)
C50 0.041(6) 0.038(6) 0.037(6) 0.015(5) 0.006(5) 0.013(5)
N2 0.075(7) 0.043(6) 0.028(5) -0.008(4) 0.002(4) 0.013(5)
C40 0.029(6) 0.051(7) 0.039(6) 0.002(5) 0.005(4) 0.010(5)
C65 0.024(5) 0.025(5) 0.025(5) -0.003(4) 0.002(4) -0.004(4)
C28 0.040(6) 0.020(5) 0.046(7) 0.004(4) 0.013(5) 0.000(4)
C59 0.053(7) 0.043(7) 0.034(6) -0.015(5) -0.002(5) 0.011(5)
C29 0.036(6) 0.024(5) 0.039(6) -0.004(4) 0.009(5) -0.012(4)
C31 0.054(8) 0.038(7) 0.073(9) 0.004(6) 0.035(7) -0.012(6)
C71 0.038(6) 0.041(6) 0.052(7) -0.006(5) 0.016(5) 0.000(5)
C7 0.026(5) 0.043(6) 0.037(6) -0.001(5) 0.009(4) 0.002(4)
C41 0.046(7) 0.031(6) 0.045(6) -0.001(5) 0.014(5) 0.018(5)
C19 0.022(5) 0.027(5) 0.036(6) -0.007(4) 0.001(4) 0.001(4)
C3 0.044(7) 0.042(6) 0.032(6) 0.002(5) -0.004(5) -0.006(5)
C47 0.035(5) 0.024(5) 0.023(5) -0.002(4) 0.003(4) -0.002(4)
C38 0.036(6) 0.025(5) 0.016(5) 0.002(4) 0.002(4) 0.005(4)
C20 0.033(6) 0.027(5) 0.040(6) 0.002(4) 0.006(4) -0.006(4)
N4 0.029(4) 0.019(4) 0.030(5) 0.001(3) -0.005(3) -0.001(3)
C6 0.036(6) 0.039(6) 0.020(5) -0.002(4) 0.006(4) -0.002(5)
C23 0.044(7) 0.034(6) 0.044(7) -0.009(5) 0.014(5) -0.008(5)
C43 0.034(6) 0.023(5) 0.037(6) 0.001(4) 0.008(4) -0.008(4)
C46 0.025(5) 0.022(5) 0.029(5) 0.005(4) 0.005(4) 0.000(4)
C17 0.073(10) 0.065(9) 0.052(8) -0.004(6) -0.020(7) 0.011(7)
C8 0.034(6) 0.045(7) 0.060(8) -0.001(5) 0.000(5) 0.008(5)
C68 0.039(6) 0.020(5) 0.029(5) 0.000(4) 0.000(4) 0.002(4)
C53 0.041(7) 0.072(8) 0.037(6) -0.008(5) 0.011(5) -0.002(6)
C60 0.032(6) 0.029(5) 0.029(6) -0.003(4) -0.007(4) 0.004(4)
C70 0.034(6) 0.040(6) 0.033(6) 0.000(4) 0.008(4) -0.009(5)
C51 0.029(6) 0.035(6) 0.034(6) 0.002(4) 0.008(4) 0.002(4)
N5 0.033(5) 0.017(4) 0.031(4) 0.002(3) 0.008(3) -0.002(3)
C5 0.063(8) 0.024(6) 0.032(6) -0.004(4) 0.004(5) -0.011(5)
C21 0.055(8) 0.031(6) 0.068(9) 0.010(6) 0.016(6) 0.008(5)
C22 0.049(8) 0.030(6) 0.092(10) -0.012(6) 0.016(7) 0.005(5)
C42 0.029(6) 0.028(5) 0.029(5) 0.002(4) 0.000(4) 0.001(4)
C36 0.044(7) 0.034(6) 0.040(6) 0.001(5) -0.003(5) -0.001(5)
C35 0.043(6) 0.035(6) 0.032(6) -0.006(4) -0.005(5) -0.002(5)
C66 0.035(6) 0.021(5) 0.051(7) 0.004(4) 0.010(5) 0.001(4)
C48 0.054(7) 0.036(6) 0.024(6) 0.007(4) 0.000(5) 0.005(5)
C58 0.087(10) 0.035(7) 0.055(8) -0.023(6) -0.003(7) 0.027(6)
C4 0.044(7) 0.046(7) 0.042(7) -0.001(5) 0.006(5) -0.026(5)
C9 0.051(7) 0.047(7) 0.029(6) 0.003(5) -0.002(5) 0.011(5)
C34 0.032(6) 0.032(6) 0.049(7) -0.008(5) 0.001(5) -0.005(5)
C15 0.049(7) 0.045(7) 0.028(6) 0.009(5) 0.002(5) 0.003(5)
C24 0.045(6) 0.022(5) 0.041(6) -0.002(4) 0.007(5) 0.002(4)
C30 0.053(8) 0.027(6) 0.065(8) -0.006(5) 0.011(6) -0.009(5)
C39 0.028(6) 0.041(6) 0.036(6) 0.005(5) -0.004(4) -0.005(5)
C44 0.048(7) 0.036(6) 0.024(5) 0.006(4) 0.010(4) -0.004(5)
C33 0.056(7) 0.040(6) 0.037(6) 0.014(5) 0.014(5) -0.002(5)
C56 0.071(8) 0.028(6) 0.031(6) -0.003(4) 0.002(5) 0.014(5)
C26 0.070(9) 0.067(9) 0.065(9) -0.003(7) 0.024(7) -0.030(7)
C45 0.037(6) 0.025(5) 0.051(7) 0.001(5) 0.005(5) -0.002(4)
N8 0.034(5) 0.035(5) 0.025(4) -0.005(3) 0.006(3) -0.004(4)
C55 0.029(5) 0.031(5) 0.021(5) -0.002(4) 0.001(4) -0.003(4)
C54 0.069(8) 0.044(7) 0.058(8) -0.012(6) 0.030(6) 0.005(6)
C61 0.196(17) 0.060(9) 0.025(7) 0.007(6) 0.004(8) 0.074(10)
C52 0.053(7) 0.037(6) 0.026(6) -0.001(4) 0.011(5) -0.009(5)
C49 0.046(7) 0.057(7) 0.034(6) 0.019(5) 0.000(5) 0.002(6)
C69 0.027(5) 0.025(5) 0.031(6) -0.001(4) 0.003(4) 0.003(4)
C72 0.053(7) 0.062(7) 0.023(6) -0.002(5) 0.016(5) -0.001(6)
C11 0.059(7) 0.042(6) 0.024(6) 0.008(5) 0.006(5) 0.014(5)
C12 0.129(13) 0.050(8) 0.034(7) 0.006(6) 0.027(7) 0.007(8)
N3 0.080(7) 0.035(5) 0.040(6) 0.010(4) -0.005(5) -0.021(5)
C62 0.099(13) 0.075(10) 0.106(13) 0.006(9) 0.035(10) 0.000(9)
C16 0.060(7) 0.043(7) 0.023(6) -0.001(4) 0.005(5) 0.015(5)
C32 0.058(8) 0.048(7) 0.052(8) 0.008(6) 0.026(6) -0.002(6)
C57 0.105(11) 0.033(6) 0.044(7) 0.000(5) 0.004(7) 0.033(6)
C14 0.093(10) 0.035(6) 0.043(7) 0.025(6) 0.006(6) 0.010(6)
C63 0.178(18) 0.094(11) 0.032(8) 0.005(7) -0.005(9) 0.073(11)
C27 0.129(13) 0.076(10) 0.044(9) 0.019(7) -0.001(8) -0.041(9)
C18 0.097(11) 0.067(9) 0.058(9) -0.016(7) 0.010(7) 0.019(8)
C13 0.148(15) 0.069(10) 0.040(8) 0.033(7) 0.025(8) 0.014(9)

loop_
_atom_type_symbol
_atom_type_description
_atom_type_scat_dispersion_real
_atom_type_scat_dispersion_imag
_atom_type_scat_source
C C 0.0033 0.0016 'International Tables Vol C Tables 4.2.6.8 and 6.1.1.4'
H H 0.0000 0.0000 'International Tables Vol C Tables 4.2.6.8 and 6.1.1.4'
O O 0.0106 0.0060 'International Tables Vol C Tables 4.2.6.8 and 6.1.1.4'
Sn Sn -0.6537 1.4246 'International Tables Vol C Tables 4.2.6.8 and 6.1.1.4'
N N 0.0061 0.0033 'International Tables Vol C Tables 4.2.6.8 and 6.1.1.4'

loop_
_exptl_crystal_face_index_h
_exptl_crystal_face_index_k
_exptl_crystal_face_index_l
_exptl_crystal_face_perp_dist
0 -1 12 0.018
-1 1 -16 0.018
-10 -9 5 0.020
6 5 -3 0.197
-16 17 10 0.066
3 -3 -2 0.163

loop_
_geom_angle_atom_site_label_1
_geom_angle_atom_site_label_2
_geom_angle_atom_site_label_3
_geom_angle
O1 Sn1 O4 102.7(2)
O1 Sn1 C10 110.4(3)
O4 Sn1 C10 98.0(3)
O1 Sn1 C1 119.1(3)
O4 Sn1 C1 103.3(3)
C10 Sn1 C1 119.0(3)
O2 Sn2 O1 103.6(2)
O2 Sn2 C19 109.6(3)
O1 Sn2 C19 100.7(3)
O2 Sn2 C28 118.7(3)
O1 Sn2 C28 103.0(3)
C19 Sn2 C28 118.2(3)
O4 Sn4 O3 103.2(2)
O4 Sn4 C64 120.2(3)
O3 Sn4 C64 103.2(3)
O4 Sn4 C55 108.1(3)
O3 Sn4 C55 101.9(3)
C64 Sn4 C55 117.4(3)
O3 Sn3 O2 103.1(2)
O3 Sn3 C37 119.3(3)
O2 Sn3 C37 103.7(3)
O3 Sn3 C46 108.1(3)
O2 Sn3 C46 99.9(3)
C37 Sn3 C46 119.2(3)
Sn2 O2 Sn3 135.3(3)
Sn3 O3 Sn4 135.4(3)
C54 N6 C53 108.6(8)
C54 N6 C52 111.4(8)
C53 N6 C52 109.4(7)
C61 N7 C63 116.0(10)
C61 N7 C62 108.0(11)
C63 N7 C62 101.5(11)
C7 N1 C8 110.5(8)
C7 N1 C9 109.1(8)
C8 N1 C9 110.2(8)
C38 C37 C42 118.2(8)
C38 C37 Sn3 121.1(6)
C42 C37 Sn3 120.5(6)
C11 C10 C15 118.8(8)
C11 C10 Sn1 123.2(7)
C15 C10 Sn1 118.0(7)
C68 C67 C66 119.0(9)
C68 C67 H67 120.5
C66 C67 H67 120.5
Sn4 O4 Sn1 136.5(3)
C65 C64 C69 119.3(8)
C65 C64 Sn4 121.9(6)
C69 C64 Sn4 118.6(6)
Sn1 O1 Sn2 137.0(3)
C3 C2 C1 118.9(9)
C3 C2 C7 122.4(9)
C1 C2 C7 118.7(8)
N3 C25 C20 114.6(8)
N3 C25 H25A 106.3
C20 C25 H25A 108.7
N3 C25 H25B 108.0
C20 C25 H25B 109.7
H25A C25 H25B 109.4
C6 C1 C2 119.6(9)
C6 C1 Sn1 121.8(7)
C2 C1 Sn1 118.4(7)
C49 C50 C51 118.8(9)
C49 C50 H50 120.6
C51 C50 H50 120.6
C16 N2 C18 110.3(8)
C16 N2 C17 109.9(8)
C18 N2 C17 109.8(10)
C41 C40 C39 119.7(9)
C41 C40 H40 120.1
C39 C40 H40 120.1
C64 C65 C66 120.4(8)
C64 C65 C70 118.3(8)
C66 C65 C70 121.4(8)
C29 C28 C33 119.5(9)
C29 C28 Sn2 119.7(7)
C33 C28 Sn2 120.4(7)
C58 C59 C60 118.7(9)
C58 C59 H59 120.7
C60 C59 H59 120.7
C30 C29 C28 118.2(10)
C30 C29 C34 122.7(9)
C28 C29 C34 119.0(9)
C32 C31 C30 120.2(11)
C32 C31 H31 119.9
C30 C31 H31 119.9
N8 C71 H71A 109.7
N8 C71 H71B 108.9
H71A C71 H71B 109.5
N8 C71 H71C 110.0
H71A C71 H71C 109.3
H71B C71 H71C 109.4
N1 C7 C2 113.3(8)
N1 C7 H7A 109.2
C2 C7 H7A 107.9
N1 C7 H7B 109.6
C2 C7 H7B 107.5
H7A C7 H7B 109.3
C42 C41 C40 119.8(9)
C42 C41 H41 120.1
C40 C41 H41 120.1
C24 C19 C20 119.4(8)
C24 C19 Sn2 117.2(7)
C20 C19 Sn2 123.3(7)
C2 C3 C4 120.8(10)
C2 C3 H3 119.6
C4 C3 H3 119.6
C46 C47 C48 119.5(8)
C46 C47 C52 123.0(8)
C48 C47 C52 117.4(8)
C39 C38 C37 120.5(8)
C39 C38 C43 121.7(8)
C37 C38 C43 117.8(8)
C21 C20 C19 118.1(9)
C21 C20 C25 119.0(9)
C19 C20 C25 122.9(9)
C34 N4 C35 110.9(7)
C34 N4 C36 110.5(7)
C35 N4 C36 109.3(7)
C5 C6 C1 120.9(10)
C5 C6 H6 119.5
C1 C6 H6 119.5
C24 C23 C22 119.5(10)
C24 C23 H23 120.2
C22 C23 H23 120.2
N5 C43 C38 111.9(7)
N5 C43 H43A 108.9
C38 C43 H43A 109.0
N5 C43 H43B 108.6
C38 C43 H43B 109.0
H43A C43 H43B 109.4
C47 C46 C51 118.4(8)
C47 C46 Sn3 124.7(6)
C51 C46 Sn3 117.0(6)
N2 C17 H17A 110.3
N2 C17 H17B 107.8
H17A C17 H17B 109.6
N2 C17 H17C 110.2
H17A C17 H17C 109.6
H17B C17 H17C 109.3
N1 C8 H8A 111.5
N1 C8 H8B 108.4
H8A C8 H8B 109.4
N1 C8 H8C 108.4
H8A C8 H8C 109.6
H8B C8 H8C 109.5
C67 C68 C69 120.4(9)
C67 C68 H68 119.8
C69 C68 H68 119.8
N6 C53 H53A 109.2
N6 C53 H53B 109.3
H53A C53 H53B 109.4
N6 C53 H53C 109.9
H53A C53 H53C 109.6
H53B C53 H53C 109.4
C55 C60 C59 121.2(9)
C55 C60 H60 119.4
C59 C60 H60 119.4
N8 C70 C65 112.0(7)
N8 C70 H70A 109.2
C65 C70 H70A 108.1
N8 C70 H70B 108.6
C65 C70 H70B 109.4
H70A C70 H70B 109.4
C46 C51 C50 122.1(9)
C46 C51 H51 118.9
C50 C51 H51 118.9
C45 N5 C44 110.4(7)
C45 N5 C43 109.3(7)
C44 N5 C43 110.6(7)
C4 C5 C6 120.7(10)
C4 C5 H5 119.6
C6 C5 H5 119.6
C22 C21 C20 122.1(10)
C22 C21 H21 118.9
C20 C21 H21 118.9
C21 C22 C23 120.3(10)
C21 C22 H22 119.9
C23 C22 H22 119.9
C41 C42 C37 121.0(9)
C41 C42 H42 119.5
C37 C42 H42 119.5
N4 C36 H36A 109.7
N4 C36 H36B 109.1
H36A C36 H36B 109.5
N4 C36 H36C 109.5
H36A C36 H36C 109.6
H36B C36 H36C 109.4
N4 C35 H35A 110.0
N4 C35 H35B 108.8
H35A C35 H35B 109.6
N4 C35 H35C 109.2
H35A C35 H35C 109.6
H35B C35 H35C 109.6
C65 C66 C67 120.4(9)
C65 C66 H66 119.8
C67 C66 H66 119.8
C49 C48 C47 121.2(9)
C49 C48 H48 119.4
C47 C48 H48 119.4
C59 C58 C57 120.8(10)
C59 C58 H58 119.6
C57 C58 H58 119.6
C5 C4 C3 119.0(9)
C5 C4 H4 120.5
C3 C4 H4 120.5
N1 C9 H9A 110.2
N1 C9 H9B 110.5
H9A C9 H9B 109.4
N1 C9 H9C 107.8
H9A C9 H9C 109.3
H9B C9 H9C 109.5
N4 C34 C29 111.5(8)
N4 C34 H34A 108.7
C29 C34 H34A 108.4
N4 C34 H34B 109.3
C29 C34 H34B 109.5
H34A C34 H34B 109.5
C14 C15 C10 121.2(10)
C14 C15 H15 119.4
C10 C15 H15 119.4
C23 C24 C19 120.5(9)
C23 C24 H24 119.8
C19 C24 H24 119.8
C29 C30 C31 121.7(11)
C29 C30 H30 119.2
C31 C30 H30 119.2
C38 C39 C40 120.7(9)
C38 C39 H39 119.7
C40 C39 H39 119.7
N5 C44 H44A 109.6
N5 C44 H44B 109.3
H44A C44 H44B 109.4
N5 C44 H44C 109.6
H44A C44 H44C 109.5
H44B C44 H44C 109.4
C32 C33 C28 120.7(11)
C32 C33 H33 119.7
C28 C33 H33 119.7
C57 C56 C55 118.3(9)
C57 C56 C61 121.2(9)
C55 C56 C61 119.9(9)
N3 C26 H26A 110.6
N3 C26 H26B 107.2
H26A C26 H26B 109.5
N3 C26 H26C 110.4
H26A C26 H26C 109.6
H26B C26 H26C 109.5
N5 C45 H45A 110.2
N5 C45 H45B 109.4
H45A C45 H45B 109.4
N5 C45 H45C 109.0
H45A C45 H45C 109.6
H45B C45 H45C 109.2
C72 N8 C70 110.2(7)
C72 N8 C71 110.1(7)
C70 N8 C71 110.5(7)
C60 C55 C56 120.1(9)
C60 C55 Sn4 117.3(7)
C56 C55 Sn4 122.2(7)
N6 C54 H54A 108.7
N6 C54 H54B 110.8
H54A C54 H54B 109.5
N6 C54 H54C 108.9
H54A C54 H54C 109.5
H54B C54 H54C 109.4
N7 C61 C56 116.5(10)
N7 C61 H61A 108.7
C56 C61 H61A 107.6
N7 C61 H61B 108.5
C56 C61 H61B 106.0
H61A C61 H61B 109.5
N6 C52 C47 113.5(7)
N6 C52 H52A 109.3
C47 C52 H52A 108.3
N6 C52 H52B 108.7
C47 C52 H52B 107.4
H52A C52 H52B 109.5
C50 C49 C48 120.0(9)
C50 C49 H49 120.0
C48 C49 H49 120.0
C68 C69 C64 120.5(9)
C68 C69 H69 119.8
C64 C69 H69 119.8
N8 C72 H72A 109.5
N8 C72 H72B 110.0
H72A C72 H72B 109.4
N8 C72 H72C 108.9
H72A C72 H72C 109.5
H72B C72 H72C 109.6
C10 C11 C12 117.5(9)
C10 C11 C16 123.1(8)
C12 C11 C16 119.4(9)
C13 C12 C11 123.0(11)
C13 C12 H12 118.5
C11 C12 H12 118.5
C26 N3 C27 110.1(10)
C26 N3 C25 111.0(8)
C27 N3 C25 109.3(8)
N7 C62 H62A 111.2
N7 C62 H62B 108.1
H62A C62 H62B 109.4
N7 C62 H62C 109.1
H62A C62 H62C 109.3
H62B C62 H62C 109.6
N2 C16 C11 114.2(8)
N2 C16 H16A 109.6
C11 C16 H16A 107.8
N2 C16 H16B 109.0
C11 C16 H16B 106.7
H16A C16 H16B 109.5
C33 C32 C31 119.6(11)
C33 C32 H32 120.2
C31 C32 H32 120.2
C56 C57 C58 120.8(10)
C56 C57 H57 119.6
C58 C57 H57 119.6
C15 C14 C13 120.7(10)
C15 C14 H14 119.6
C13 C14 H14 119.6
N7 C63 H63A 110.6
N7 C63 H63B 111.0
H63A C63 H63B 109.3
N7 C63 H63C 107.1
H63A C63 H63C 109.4
H63B C63 H63C 109.4
N3 C27 H27A 111.7
N3 C27 H27B 110.7
H27A C27 H27B 109.3
N3 C27 H27C 105.9
H27A C27 H27C 109.5
H27B C27 H27C 109.6
N2 C18 H18A 108.7
N2 C18 H18B 109.4
H18A C18 H18B 109.6
N2 C18 H18C 110.4
H18A C18 H18C 109.4
H18B C18 H18C 109.4
C12 C13 C14 118.6(11)
C12 C13 H13 120.7
C14 C13 H13 120.7

loop_
_geom_bond_atom_site_label_1
_geom_bond_atom_site_label_2
_geom_bond_distance
Sn1 O1 1.933(6)
Sn1 O4 1.986(6)
Sn1 C10 2.144(9)
Sn1 C1 2.156(9)
Sn2 O2 1.946(5)
Sn2 O1 1.996(6)
Sn2 C19 2.156(9)
Sn2 C28 2.159(10)
Sn4 O4 1.936(6)
Sn4 O3 1.996(6)
Sn4 C64 2.143(8)
Sn4 C55 2.156(9)
Sn3 O3 1.936(5)
Sn3 O2 1.991(5)
Sn3 C37 2.132(9)
Sn3 C46 2.160(8)
N6 C54 1.434(12)
N6 C53 1.468(12)
N6 C52 1.477(12)
N7 C61 1.385(13)
N7 C63 1.436(14)
N7 C62 1.479(15)
N1 C7 1.431(11)
N1 C8 1.454(12)
N1 C9 1.468(11)
C37 C38 1.398(12)
C37 C42 1.402(12)
C10 C11 1.396(13)
C10 C15 1.410(13)
C67 C68 1.365(13)
C67 C66 1.416(13)
C67 H67 0.9300
C64 C65 1.366(12)
C64 C69 1.407(12)
C2 C3 1.366(13)
C2 C1 1.413(13)
C2 C7 1.495(13)
C25 N3 1.468(12)
C25 C20 1.512(13)
C25 H25A 0.9598
C25 H25B 0.9618
C1 C6 1.372(12)
C50 C49 1.373(14)
C50 C51 1.394(12)
C50 H50 0.9300
N2 C16 1.448(12)
N2 C18 1.454(13)
N2 C17 1.456(14)
C40 C41 1.387(14)
C40 C39 1.387(13)
C40 H40 0.9300
C65 C66 1.384(12)
C65 C70 1.494(12)
C28 C29 1.388(13)
C28 C33 1.411(13)
C59 C58 1.365(14)
C59 C60 1.390(12)
C59 H59 0.9300
C29 C30 1.378(14)
C29 C34 1.493(13)
C31 C32 1.366(16)
C31 C30 1.381(15)
C31 H31 0.9300
C71 N8 1.479(12)
C71 H71A 0.9605
C71 H71B 0.9589
C71 H71C 0.9600
C7 H7A 0.9628
C7 H7B 0.9593
C41 C42 1.381(12)
C41 H41 0.9300
C19 C24 1.396(13)
C19 C20 1.403(12)
C3 C4 1.414(14)
C3 H3 0.9300
C47 C46 1.388(12)
C47 C48 1.397(12)
C47 C52 1.502(12)
C38 C39 1.376(12)
C38 C43 1.515(12)
C20 C21 1.391(14)
N4 C34 1.454(11)
N4 C35 1.474(11)
N4 C36 1.482(11)
C6 C5 1.369(13)
C6 H6 0.9300
C23 C24 1.379(13)
C23 C22 1.386(15)
C23 H23 0.9300
C43 N5 1.468(11)
C43 H43A 0.9597
C43 H43B 0.9590
C46 C51 1.390(12)
C17 H17A 0.9593
C17 H17B 0.9606
C17 H17C 0.9617
C8 H8A 0.9588
C8 H8B 0.9606
C8 H8C 0.9588
C68 C69 1.387(12)
C68 H68 0.9300
C53 H53A 0.9584
C53 H53B 0.9618
C53 H53C 0.9587
C60 C55 1.366(12)
C60 H60 0.9300
C70 N8 1.475(11)
C70 H70A 0.9598
C70 H70B 0.9596
C51 H51 0.9300
N5 C45 1.450(11)
N5 C44 1.451(11)
C5 C4 1.367(14)
C5 H5 0.9300
C21 C22 1.347(16)
C21 H21 0.9300
C22 H22 0.9300
C42 H42 0.9300
C36 H36A 0.9578
C36 H36B 0.9604
C36 H36C 0.9608
C35 H35A 0.9594
C35 H35B 0.9593
C35 H35C 0.9596
C66 H66 0.9300
C48 C49 1.381(14)
C48 H48 0.9300
C58 C57 1.382(15)
C58 H58 0.9300
C4 H4 0.9300
C9 H9A 0.9601
C9 H9B 0.9606
C9 H9C 0.9595
C34 H34A 0.9601
C34 H34B 0.9590
C15 C14 1.371(14)
C15 H15 0.9300
C24 H24 0.9300
C30 H30 0.9300
C39 H39 0.9300
C44 H44A 0.9606
C44 H44B 0.9605
C44 H44C 0.9597
C33 C32 1.365(14)
C33 H33 0.9300
C56 C57 1.378(13)
C56 C55 1.400(13)
C56 C61 1.511(15)
C26 N3 1.452(14)
C26 H26A 0.9590
C26 H26B 0.9598
C26 H26C 0.9602
C45 H45A 0.9590
C45 H45B 0.9615
C45 H45C 0.9601
N8 C72 1.469(11)
C54 H54A 0.9600
C54 H54B 0.9592
C54 H54C 0.9615
C61 H61A 0.9597
C61 H61B 0.9600
C52 H52A 0.9620
C52 H52B 0.9587
C49 H49 0.9300
C69 H69 0.9300
C72 H72A 0.9609
C72 H72B 0.9601
C72 H72C 0.9604
C11 C12 1.421(14)
C11 C16 1.483(13)
C12 C13 1.356(16)
C12 H12 0.9300
N3 C27 1.461(14)
C62 H62A 0.9612
C62 H62B 0.9590
C62 H62C 0.9614
C16 H16A 0.9611
C16 H16B 0.9595
C32 H32 0.9300
C57 H57 0.9300
C14 C13 1.379(17)
C14 H14 0.9300
C63 H63A 0.9605
C63 H63B 0.9635
C63 H63C 0.9578
C27 H27A 0.9615
C27 H27B 0.9602
C27 H27C 0.9595
C18 H18A 0.9597
C18 H18B 0.9581
C18 H18C 0.9622
C13 H13 0.9300
